data_4316600
loop_
_publ_author_name
'Yunho Lee'
'Dong-Heon Lee'
'Ga Young Park'
'Heather R. Lucas'
'Amy A. Narducci Sarjeant'
'Matthew T. Kieber-Emmons'
'Michael A. Vance'
'Ashley E. Milligan'
'Edward I. Solomon'
'Kenneth D. Karlin'

_publ_section_title
;
 Sulfur Donor Atom Effects on Copper(I)/O2 Chemistry with Thioanisole
 Containing Tetradentate N3S Ligand Leading to \m-1,2-Peroxo-Dicopper(II)
 Species
;
_journal_name_full 'Inorganic Chemistry'
_journal_page_first 8873
_journal_page_last 8885
_journal_paper_doi 10.1021/ic101041m
_journal_volume 49
_journal_year 2010
_chemical_formula_moiety 'C20 H23 Cl Cu N3 O5 S, Cl O4'
_chemical_formula_sum 'C20 H23 Cl2 Cu N3 O9 S'
_chemical_formula_weight 615.91
_chemical_name_systematic
; 
 ? 
;
_space_group_IT_number 14
_symmetry_cell_setting monoclinic
_symmetry_space_group_name_Hall '-P 2ybc'
_symmetry_space_group_name_H-M 'P 1 21/c 1'
_atom_sites_solution_hydrogens geom
_atom_sites_solution_primary direct
_atom_sites_solution_secondary difmap
_audit_creation_date
;
'Wed Jan 25 10:42:27 2006'
;
_audit_creation_method SHELXL-97
_cell_angle_alpha 90.00
_cell_angle_beta 109.939(6)
_cell_angle_gamma 90.00
_cell_formula_units_Z 4
_cell_length_a 15.4208(10)
_cell_length_b 10.6886(7)
_cell_length_c 16.2834(9)
_cell_measurement_reflns_used 6875
_cell_measurement_temperature 110
_cell_measurement_theta_max 27.36
_cell_measurement_theta_min 2.27
_cell_volume 2523.1(3)
_computing_cell_refinement 'Oxford Diffraction CrysAlis RED'
_computing_data_collection 'Oxford Diffraction CrysAlis CCD'
_computing_data_reduction 'Oxford Diffraction CrysAlis RED'
_computing_molecular_graphics 'Sheldrick, G.M. (2000). SHELXTL v6.10.'
_computing_publication_material 'Sheldrick, G.M. (2000). SHELXTL v6.10.'
_computing_structure_refinement 'Sheldrick, G.M. (2000). SHELXTL v6.10.'
_computing_structure_solution 'Sheldrick, G.M. (2000). SHELXTL v6.10.'
_diffrn_ambient_temperature 110
_diffrn_detector_area_resol_mean 15.9890
_diffrn_measured_fraction_theta_full 0.996
_diffrn_measured_fraction_theta_max 0.996
_diffrn_measurement_details 'see scan set'
_diffrn_measurement_device Kappa
_diffrn_measurement_device_type Xcalibur3
_diffrn_measurement_method ' omega scans'
_diffrn_orient_matrix_UB_11 0.0003936312
_diffrn_orient_matrix_UB_12 0.0659970019
_diffrn_orient_matrix_UB_13 0.0046329592
_diffrn_orient_matrix_UB_21 0.0489200288
_diffrn_orient_matrix_UB_22 -0.0006146070
_diffrn_orient_matrix_UB_23 0.0165325307
_diffrn_orient_matrix_UB_31 0.0008696092
_diffrn_orient_matrix_UB_32 0.0069062232
_diffrn_orient_matrix_UB_33 -0.0430389686
_diffrn_radiation_monochromator graphite
_diffrn_radiation_source 'Enhance (Mo) X-ray Source'
_diffrn_radiation_type 'Mo K\a'
_diffrn_radiation_wavelength 0.71073
_diffrn_reflns_av_R_equivalents 0.0294
_diffrn_reflns_av_sigmaI/netI 0.0334
_diffrn_reflns_limit_h_max 20
_diffrn_reflns_limit_h_min -20
_diffrn_reflns_limit_k_max 14
_diffrn_reflns_limit_k_min -14
_diffrn_reflns_limit_l_max 21
_diffrn_reflns_limit_l_min -20
_diffrn_reflns_number 19177
_diffrn_reflns_resolution_max 0.74
_diffrn_reflns_theta_full 28.57
_diffrn_reflns_theta_max 28.57
_diffrn_reflns_theta_min 4.06
_diffrn_source_current 40
_diffrn_source_power 2
_diffrn_source_voltage 50
_diffrn_standards_interval_count 1
_diffrn_standards_interval_time 50
_exptl_absorpt_coefficient_mu 1.21496
_exptl_absorpt_correction_T_max 0.91726
_exptl_absorpt_correction_T_min 0.81801
_exptl_absorpt_correction_type numerical
_exptl_absorpt_process_details
;
CrysAlis RED, Oxford Diffraction Ltd.,
Version 1.171.29.1 (release 13-01-2006 CrysAlis171 .NET)
(compiled Jan 13 2006,17:25:00)
Analytical numeric absorption correction using a multifaceted crystal
        model based on expressions derived by R.C. Clark & J.S. Reid.
(Clark, R. C. & Reid, J. S. (1995). Acta Cryst. A51, 887-897)
;
_exptl_crystal_colour blue
_exptl_crystal_density_diffrn 1.621
_exptl_crystal_density_method 'not measured'
_exptl_crystal_description prism
_exptl_crystal_F_000 1260
_exptl_crystal_size_max 0.14628
_exptl_crystal_size_mid 0.08235
_exptl_crystal_size_min 0.03552
_refine_diff_density_max 0.641
_refine_diff_density_min -0.399
_refine_diff_density_rms 0.077
_refine_ls_extinction_method none
_refine_ls_goodness_of_fit_ref 1.095
_refine_ls_hydrogen_treatment mixed
_refine_ls_matrix_type full
_refine_ls_number_parameters 331
_refine_ls_number_reflns 6418
_refine_ls_number_restraints 0
_refine_ls_restrained_S_all 1.095
_refine_ls_R_factor_all 0.0516
_refine_ls_R_factor_gt 0.0366
_refine_ls_shift/su_max 0.011
_refine_ls_shift/su_mean 0.000
_refine_ls_structure_factor_coef Fsqd
_refine_ls_weighting_details 'calc w=1/[\s^2^(Fo^2^)+(0.0540P)^2^+0.0000P] where P=(Fo^2^+2Fc^2^)/3'
_refine_ls_weighting_scheme calc
_refine_ls_wR_factor_gt 0.0913
_refine_ls_wR_factor_ref 0.0981
_reflns_number_gt 5094
_reflns_number_total 6418
_reflns_threshold_expression >2sigma(I)
_cod_data_source_file ic101041m_si_001_3.cif
_cod_data_source_block x0200
_cod_depositor_comments
;
The following automatic conversions were performed:

'_symmetry_cell_setting' value 'Monoclinic' changed to 'monoclinic'
according to the built-in table from CIF Core dictionary named
'cif_core.dic' version 2.4.1 from 2010-06-29.

Automatic conversion script
Id: cif_fix_values 1646 2011-03-28 12:23:43Z adriana 
;
_cod_original_sg_symbol_H-M 'P 1 21/c 1 '
_cod_database_code 4316600
_audit_creation_method_reference
;
CrysAlis RED, Oxford Diffraction Ltd.,
Version 1.171.29.1 (release 13-01-2006 CrysAlis171 .NET)
(compiled Jan 13 2006,17:25:00)
;
_computing_data_collection_reference
;
CrysAlis CCD, Oxford Diffraction Ltd.,
Version 1.171.29.1 (release 13-01-2006 CrysAlis171 .NET)
(compiled Jan 13 2006,17:25:00)
;
_computing_cell_refinment_reference
;
CrysAlis RED, Oxford Diffraction Ltd.,
Version 1.171.29.1 (release 13-01-2006 CrysAlis171 .NET)
(compiled Jan 13 2006,17:25:00)
;
_computing_data_reduction_reference
;
CrysAlis RED, Oxford Diffraction Ltd.,
Version 1.171.29.1 (release 13-01-2006 CrysAlis171 .NET)
(compiled Jan 13 2006,17:25:00)
;
_cell_measurement_resolution_max 0.77
_jhu_your_name_here 'Dr. Amy A Sarjeant'
_jhu_your_lab_here 'NCB 240'
_jhu_your_phone_number_here x6-8569
_jhu_your_email_here xray@jhu.edu
_jhu_institutional_source 'Karlin Lab'
_jhu_submitting_scientist 'Yunho Lee'
_jhu_scientist_phone x6-6161
_jhu_scientist_email yunho@jhu.edu
_jhu_identifying_number x0200
_jhu_xray_labbook 130
_jhu_crystalization_labbook
;
;
_jhu_crystalization_solvent 'Ether, Methanol'
_jhu_crystalization_method
;
;
_jhu_diffraction_detector_distance 50
_jhu_quality_factor 1

loop_
_symmetry_equiv_pos_as_xyz
'x, y, z'
'-x, y+1/2, -z+1/2'
'-x, -y, -z'
'x, -y-1/2, z-1/2'

loop_
_atom_site_label
_atom_site_type_symbol
_atom_site_fract_x
_atom_site_fract_y
_atom_site_fract_z
_atom_site_U_iso_or_equiv
_atom_site_adp_type
_atom_site_occupancy
_atom_site_symmetry_multiplicity
_atom_site_calc_flag
_atom_site_refinement_flags
_atom_site_disorder_assembly
_atom_site_disorder_group
Cu1 Cu 0.273033(17) 0.75135(2) 0.021691(16) 0.01508(8) Uani 1 1 d . . .
S1 S 0.12093(4) 0.72492(5) -0.10130(4) 0.02018(12) Uani 1 1 d . . .
O1 O 0.25311(11) 0.59738(14) 0.08308(10) 0.0204(3) Uani 1 1 d . . .
H1O H 0.212(2) 0.543(3) 0.0550(18) 0.042(8) Uiso 1 1 d . . .
N1 N 0.34130(12) 0.67232(16) -0.04748(11) 0.0178(4) Uani 1 1 d . . .
N2 N 0.29192(11) 0.91342(15) -0.03826(11) 0.0152(3) Uani 1 1 d . . .
N3 N 0.23403(12) 0.86586(16) 0.09741(11) 0.0183(4) Uani 1 1 d . . .
C1 C 0.34698(16) 0.5489(2) -0.06220(15) 0.0223(4) Uani 1 1 d . . .
H1A H 0.3195 0.4907 -0.0344 0.027 Uiso 1 1 calc R . .
C2 C 0.39171(18) 0.5051(2) -0.11665(16) 0.0300(5) Uani 1 1 d . . .
H2A H 0.3955 0.4178 -0.1258 0.036 Uiso 1 1 calc R . .
C3 C 0.43092(19) 0.5893(2) -0.15763(17) 0.0331(6) Uani 1 1 d . . .
H3A H 0.4616 0.5605 -0.1957 0.040 Uiso 1 1 calc R . .
C4 C 0.42542(17) 0.7162(2) -0.14302(16) 0.0257(5) Uani 1 1 d . . .
H4A H 0.4521 0.7754 -0.1708 0.031 Uiso 1 1 calc R . .
C5 C 0.38025(15) 0.75510(18) -0.08709(14) 0.0177(4) Uani 1 1 d . . .
C6 C 0.37698(14) 0.88895(19) -0.06148(14) 0.0181(4) Uani 1 1 d . . .
H6A H 0.3767 0.9440 -0.1105 0.022 Uiso 1 1 calc R . .
H6B H 0.4326 0.9087 -0.0107 0.022 Uiso 1 1 calc R . .
C7 C 0.30756(15) 1.01422(19) 0.02914(14) 0.0199(4) Uani 1 1 d . . .
H7A H 0.2870 1.0955 -0.0001 0.024 Uiso 1 1 calc R . .
H7B H 0.3743 1.0205 0.0630 0.024 Uiso 1 1 calc R . .
C8 C 0.25531(15) 0.98652(19) 0.09000(13) 0.0190(4) Uani 1 1 d . . .
C9 C 0.23523(18) 1.0795(2) 0.14034(14) 0.0273(5) Uani 1 1 d . . .
H9A H 0.2509 1.1642 0.1346 0.033 Uiso 1 1 calc R . .
C10 C 0.1921(2) 1.0468(2) 0.19888(16) 0.0341(6) Uani 1 1 d . . .
H10A H 0.1789 1.1088 0.2348 0.041 Uiso 1 1 calc R . .
C11 C 0.1680(2) 0.9234(2) 0.20494(16) 0.0338(6) Uani 1 1 d . . .
H11A H 0.1369 0.9000 0.2438 0.041 Uiso 1 1 calc R . .
C12 C 0.18999(16) 0.8349(2) 0.15368(14) 0.0245(5) Uani 1 1 d . . .
H12A H 0.1738 0.7500 0.1579 0.029 Uiso 1 1 calc R . .
C13 C 0.21427(14) 0.94348(19) -0.11899(13) 0.0177(4) Uani 1 1 d . . .
C14 C 0.21995(16) 1.0523(2) -0.16490(15) 0.0244(5) Uani 1 1 d . . .
H14A H 0.2711 1.1070 -0.1419 0.029 Uiso 1 1 calc R . .
C15 C 0.15207(18) 1.0808(2) -0.24299(17) 0.0332(6) Uani 1 1 d . . .
H15A H 0.1566 1.1552 -0.2731 0.040 Uiso 1 1 calc R . .
C16 C 0.07738(18) 1.0019(2) -0.27790(16) 0.0333(6) Uani 1 1 d . . .
H16A H 0.0313 1.0212 -0.3323 0.040 Uiso 1 1 calc R . .
C17 C 0.07027(16) 0.8954(2) -0.23327(15) 0.0273(5) Uani 1 1 d . . .
H17A H 0.0189 0.8413 -0.2573 0.033 Uiso 1 1 calc R . .
C18 C 0.13755(14) 0.86515(19) -0.15293(14) 0.0190(4) Uani 1 1 d . . .
C19 C 0.02885(18) 0.7707(3) -0.06297(18) 0.0342(6) Uani 1 1 d . . .
H19A H -0.0250 0.7957 -0.1128 0.051 Uiso 1 1 calc R . .
H19B H 0.0491 0.8411 -0.0224 0.051 Uiso 1 1 calc R . .
H19C H 0.0124 0.7000 -0.0329 0.051 Uiso 1 1 calc R . .
C20 C 0.32158(17) 0.5351(2) 0.15481(15) 0.0299(5) Uani 1 1 d . . .
H20A H 0.3147 0.4443 0.1468 0.045 Uiso 1 1 calc R . .
H20B H 0.3132 0.5586 0.2098 0.045 Uiso 1 1 calc R . .
H20C H 0.3833 0.5599 0.1565 0.045 Uiso 1 1 calc R . .
Cl1 Cl 0.14679(4) 0.33891(5) -0.04963(3) 0.02261(12) Uani 1 1 d . . .
O2 O 0.11467(12) 0.43733(15) -0.00457(11) 0.0322(4) Uani 1 1 d . . .
O3 O 0.14289(13) 0.38455(19) -0.13329(11) 0.0383(4) Uani 1 1 d . . .
O4 O 0.24075(12) 0.31023(16) 0.00172(12) 0.0335(4) Uani 1 1 d . . .
O5 O 0.09039(15) 0.23115(17) -0.05848(14) 0.0443(5) Uani 1 1 d . . .
Cl2 Cl 0.52932(3) 0.82449(4) 0.16723(3) 0.01887(11) Uani 1 1 d . . .
O6 O 0.43683(11) 0.77358(16) 0.14042(11) 0.0286(4) Uani 1 1 d . . .
O7 O 0.56718(11) 0.80578(15) 0.09816(11) 0.0280(4) Uani 1 1 d . . .
O8 O 0.52456(12) 0.95691(14) 0.18237(10) 0.0254(3) Uani 1 1 d . . .
O9 O 0.58547(13) 0.76304(15) 0.24567(11) 0.0320(4) Uani 1 1 d . . .

loop_
_atom_site_aniso_label
_atom_site_aniso_U_11
_atom_site_aniso_U_22
_atom_site_aniso_U_33
_atom_site_aniso_U_23
_atom_site_aniso_U_13
_atom_site_aniso_U_12
Cu1 0.01795(14) 0.01275(13) 0.01711(14) 0.00088(10) 0.00934(10) 0.00018(9)
S1 0.0181(3) 0.0217(3) 0.0206(3) 0.0005(2) 0.0064(2) -0.0044(2)
O1 0.0236(8) 0.0158(7) 0.0208(8) 0.0032(6) 0.0065(7) -0.0033(6)
N1 0.0196(9) 0.0155(8) 0.0201(9) 0.0016(7) 0.0091(7) 0.0022(7)
N2 0.0145(8) 0.0131(8) 0.0193(8) -0.0001(7) 0.0074(7) -0.0002(6)
N3 0.0188(9) 0.0198(9) 0.0166(8) -0.0005(7) 0.0064(7) 0.0028(7)
C1 0.0272(12) 0.0149(10) 0.0275(11) 0.0006(9) 0.0126(10) 0.0028(9)
C2 0.0384(14) 0.0204(11) 0.0363(13) -0.0006(10) 0.0196(12) 0.0064(10)
C3 0.0402(15) 0.0315(13) 0.0365(14) -0.0014(11) 0.0249(12) 0.0091(11)
C4 0.0292(12) 0.0264(11) 0.0279(12) 0.0061(10) 0.0182(10) 0.0042(9)
C5 0.0161(10) 0.0182(10) 0.0184(10) 0.0028(8) 0.0053(8) 0.0016(8)
C6 0.0176(10) 0.0192(10) 0.0210(10) 0.0027(8) 0.0113(9) -0.0001(8)
C7 0.0204(10) 0.0148(9) 0.0254(11) -0.0021(9) 0.0089(9) -0.0018(8)
C8 0.0194(10) 0.0193(10) 0.0166(10) 0.0010(8) 0.0038(8) 0.0040(8)
C9 0.0415(14) 0.0191(11) 0.0203(11) 0.0007(9) 0.0092(10) 0.0071(10)
C10 0.0548(17) 0.0297(13) 0.0225(12) 0.0027(10) 0.0192(12) 0.0164(12)
C11 0.0462(15) 0.0371(14) 0.0273(13) 0.0063(11) 0.0243(12) 0.0126(12)
C12 0.0313(12) 0.0240(11) 0.0219(11) 0.0038(9) 0.0137(10) 0.0043(9)
C13 0.0168(10) 0.0170(9) 0.0188(10) 0.0012(8) 0.0056(8) 0.0049(8)
C14 0.0234(11) 0.0186(10) 0.0296(12) 0.0057(9) 0.0068(10) 0.0015(9)
C15 0.0344(14) 0.0243(12) 0.0371(14) 0.0141(11) 0.0073(12) 0.0041(10)
C16 0.0303(13) 0.0310(13) 0.0295(12) 0.0093(11) -0.0016(11) 0.0048(11)
C17 0.0181(11) 0.0283(12) 0.0295(12) 0.0028(10) 0.0004(10) 0.0024(9)
C18 0.0180(10) 0.0171(10) 0.0225(10) 0.0011(9) 0.0078(9) 0.0023(8)
C19 0.0209(12) 0.0478(15) 0.0370(14) -0.0012(12) 0.0138(11) -0.0031(11)
C20 0.0311(13) 0.0284(12) 0.0267(12) 0.0099(10) 0.0054(11) -0.0024(10)
Cl1 0.0259(3) 0.0207(2) 0.0241(3) -0.0007(2) 0.0122(2) -0.0050(2)
O2 0.0301(9) 0.0283(9) 0.0428(10) -0.0103(8) 0.0185(8) -0.0050(7)
O3 0.0376(10) 0.0544(12) 0.0233(9) 0.0086(8) 0.0107(8) -0.0044(9)
O4 0.0333(10) 0.0251(9) 0.0376(10) 0.0072(8) 0.0064(8) 0.0068(7)
O5 0.0539(13) 0.0348(10) 0.0569(13) -0.0196(9) 0.0353(11) -0.0249(9)
Cl2 0.0184(2) 0.0175(2) 0.0201(2) -0.00008(19) 0.0059(2) -0.00148(18)
O6 0.0220(8) 0.0344(9) 0.0272(9) 0.0007(7) 0.0055(7) -0.0101(7)
O7 0.0302(9) 0.0292(9) 0.0294(9) -0.0031(7) 0.0166(8) 0.0025(7)
O8 0.0342(9) 0.0169(7) 0.0279(8) -0.0023(7) 0.0143(7) -0.0017(7)
O9 0.0317(10) 0.0315(9) 0.0259(9) 0.0082(7) 0.0009(8) 0.0042(7)

loop_
_atom_type_symbol
_atom_type_description
_atom_type_scat_dispersion_real
_atom_type_scat_dispersion_imag
_atom_type_scat_source
C C 0.0033 0.0016 'International Tables Vol C Tables 4.2.6.8 and 6.1.1.4'
H H 0.0000 0.0000 'International Tables Vol C Tables 4.2.6.8 and 6.1.1.4'
N N 0.0061 0.0033 'International Tables Vol C Tables 4.2.6.8 and 6.1.1.4'
O O 0.0106 0.0060 'International Tables Vol C Tables 4.2.6.8 and 6.1.1.4'
S S 0.1246 0.1234 'International Tables Vol C Tables 4.2.6.8 and 6.1.1.4'
Cl Cl 0.1484 0.1585 'International Tables Vol C Tables 4.2.6.8 and 6.1.1.4'
Cu Cu 0.3201 1.2651 'International Tables Vol C Tables 4.2.6.8 and 6.1.1.4'

loop_
_exptl_crystal_face_index_h
_exptl_crystal_face_index_k
_exptl_crystal_face_index_l
_exptl_crystal_face_perp_dist
14.00 11.00 -1.00 0.0511
14.00 -11.00 -2.00 0.0477
-3.00 -2.00 22.00 0.1460
12.00 1.00 -22.00 0.1340
-2.00 -11.00 -14.00 0.1114
15.00 11.00 -10.00 0.0531
-20.00 1.00 0.00 0.0431
-8.00 -14.00 0.00 0.0542
19.00 -6.00 -11.00 0.0674
2.00 1.00 21.00 0.1370
-6.00 14.00 -2.00 0.0438
8.00 1.00 -23.00 0.1463
21.00 -1.00 -2.00 0.0355

loop_
_geom_angle_atom_site_label_1
_geom_angle_atom_site_label_2
_geom_angle_atom_site_label_3
_geom_angle
_geom_angle_site_symmetry_1
_geom_angle_site_symmetry_3
_geom_angle_publ_flag
N3 Cu1 N1 163.36(7) . . ?
N3 Cu1 O1 93.82(7) . . ?
N1 Cu1 O1 97.79(6) . . ?
N3 Cu1 N2 84.07(7) . . ?
N1 Cu1 N2 84.28(7) . . ?
O1 Cu1 N2 177.89(6) . . ?
N3 Cu1 S1 99.57(5) . . ?
N1 Cu1 S1 91.80(5) . . ?
O1 Cu1 S1 92.57(5) . . ?
N2 Cu1 S1 87.79(5) . . ?
C18 S1 C19 101.10(11) . . ?
C18 S1 Cu1 92.06(7) . . ?
C19 S1 Cu1 108.85(9) . . ?
C20 O1 Cu1 126.09(14) . . ?
C20 O1 H1O 108.7(19) . . ?
Cu1 O1 H1O 119.7(19) . . ?
C1 N1 C5 119.30(18) . . ?
C1 N1 Cu1 126.82(14) . . ?
C5 N1 Cu1 113.74(13) . . ?
C13 N2 C7 111.96(15) . . ?
C13 N2 C6 108.94(15) . . ?
C7 N2 C6 111.86(16) . . ?
C13 N2 Cu1 113.68(12) . . ?
C7 N2 Cu1 105.75(12) . . ?
C6 N2 Cu1 104.43(12) . . ?
C8 N3 C12 119.23(18) . . ?
C8 N3 Cu1 113.77(13) . . ?
C12 N3 Cu1 127.00(15) . . ?
N1 C1 C2 121.6(2) . . ?
N1 C1 H1A 119.2 . . ?
C2 C1 H1A 119.2 . . ?
C3 C2 C1 119.3(2) . . ?
C3 C2 H2A 120.4 . . ?
C1 C2 H2A 120.4 . . ?
C2 C3 C4 119.6(2) . . ?
C2 C3 H3A 120.2 . . ?
C4 C3 H3A 120.2 . . ?
C3 C4 C5 118.7(2) . . ?
C3 C4 H4A 120.6 . . ?
C5 C4 H4A 120.6 . . ?
N1 C5 C4 121.49(19) . . ?
N1 C5 C6 115.51(17) . . ?
C4 C5 C6 122.86(19) . . ?
C5 C6 N2 110.54(16) . . ?
C5 C6 H6A 109.5 . . ?
N2 C6 H6A 109.5 . . ?
C5 C6 H6B 109.5 . . ?
N2 C6 H6B 109.5 . . ?
H6A C6 H6B 108.1 . . ?
N2 C7 C8 110.65(16) . . ?
N2 C7 H7A 109.5 . . ?
C8 C7 H7A 109.5 . . ?
N2 C7 H7B 109.5 . . ?
C8 C7 H7B 109.5 . . ?
H7A C7 H7B 108.1 . . ?
N3 C8 C9 121.5(2) . . ?
N3 C8 C7 116.69(18) . . ?
C9 C8 C7 121.68(19) . . ?
C10 C9 C8 118.9(2) . . ?
C10 C9 H9A 120.5 . . ?
C8 C9 H9A 120.5 . . ?
C9 C10 C11 119.6(2) . . ?
C9 C10 H10A 120.2 . . ?
C11 C10 H10A 120.2 . . ?
C12 C11 C10 119.0(2) . . ?
C12 C11 H11A 120.5 . . ?
C10 C11 H11A 120.5 . . ?
N3 C12 C11 121.7(2) . . ?
N3 C12 H12A 119.1 . . ?
C11 C12 H12A 119.1 . . ?
C18 C13 C14 118.94(19) . . ?
C18 C13 N2 122.65(18) . . ?
C14 C13 N2 118.36(18) . . ?
C15 C14 C13 120.6(2) . . ?
C15 C14 H14A 119.7 . . ?
C13 C14 H14A 119.7 . . ?
C14 C15 C16 120.6(2) . . ?
C14 C15 H15A 119.7 . . ?
C16 C15 H15A 119.7 . . ?
C17 C16 C15 119.5(2) . . ?
C17 C16 H16A 120.2 . . ?
C15 C16 H16A 120.2 . . ?
C16 C17 C18 121.1(2) . . ?
C16 C17 H17A 119.4 . . ?
C18 C17 H17A 119.4 . . ?
C13 C18 C17 119.2(2) . . ?
C13 C18 S1 123.76(16) . . ?
C17 C18 S1 117.05(17) . . ?
S1 C19 H19A 109.5 . . ?
S1 C19 H19B 109.5 . . ?
H19A C19 H19B 109.5 . . ?
S1 C19 H19C 109.5 . . ?
H19A C19 H19C 109.5 . . ?
H19B C19 H19C 109.5 . . ?
O1 C20 H20A 109.5 . . ?
O1 C20 H20B 109.5 . . ?
H20A C20 H20B 109.5 . . ?
O1 C20 H20C 109.5 . . ?
H20A C20 H20C 109.5 . . ?
H20B C20 H20C 109.5 . . ?
O5 Cl1 O3 110.78(12) . . ?
O5 Cl1 O4 110.30(12) . . ?
O3 Cl1 O4 109.50(11) . . ?
O5 Cl1 O2 109.50(10) . . ?
O3 Cl1 O2 108.75(11) . . ?
O4 Cl1 O2 107.95(10) . . ?
O9 Cl2 O8 110.33(10) . . ?
O9 Cl2 O7 110.35(11) . . ?
O8 Cl2 O7 109.01(9) . . ?
O9 Cl2 O6 109.26(10) . . ?
O8 Cl2 O6 108.54(10) . . ?
O7 Cl2 O6 109.32(10) . . ?

loop_
_geom_bond_atom_site_label_1
_geom_bond_atom_site_label_2
_geom_bond_distance
_geom_bond_site_symmetry_2
_geom_bond_publ_flag
Cu1 N3 1.9712(17) . ?
Cu1 N1 1.9746(17) . ?
Cu1 O1 2.0029(14) . ?
Cu1 N2 2.0573(16) . ?
Cu1 S1 2.5276(6) . ?
S1 C18 1.779(2) . ?
S1 C19 1.803(2) . ?
O1 C20 1.443(3) . ?
O1 H1O 0.86(3) . ?
N1 C1 1.349(3) . ?
N1 C5 1.351(3) . ?
N2 C13 1.480(3) . ?
N2 C7 1.498(3) . ?
N2 C6 1.507(2) . ?
N3 C8 1.346(3) . ?
N3 C12 1.354(3) . ?
C1 C2 1.378(3) . ?
C1 H1A 0.9500 . ?
C2 C3 1.377(3) . ?
C2 H2A 0.9500 . ?
C3 C4 1.384(3) . ?
C3 H3A 0.9500 . ?
C4 C5 1.386(3) . ?
C4 H4A 0.9500 . ?
C5 C6 1.496(3) . ?
C6 H6A 0.9900 . ?
C6 H6B 0.9900 . ?
C7 C8 1.505(3) . ?
C7 H7A 0.9900 . ?
C7 H7B 0.9900 . ?
C8 C9 1.389(3) . ?
C9 C10 1.381(3) . ?
C9 H9A 0.9500 . ?
C10 C11 1.383(4) . ?
C10 H10A 0.9500 . ?
C11 C12 1.378(3) . ?
C11 H11A 0.9500 . ?
C12 H12A 0.9500 . ?
C13 C18 1.400(3) . ?
C13 C14 1.401(3) . ?
C14 C15 1.377(3) . ?
C14 H14A 0.9500 . ?
C15 C16 1.383(4) . ?
C15 H15A 0.9500 . ?
C16 C17 1.375(3) . ?
C16 H16A 0.9500 . ?
C17 C18 1.402(3) . ?
C17 H17A 0.9500 . ?
C19 H19A 0.9800 . ?
C19 H19B 0.9800 . ?
C19 H19C 0.9800 . ?
C20 H20A 0.9800 . ?
C20 H20B 0.9800 . ?
C20 H20C 0.9800 . ?
Cl1 O5 1.4207(17) . ?
Cl1 O3 1.4288(17) . ?
Cl1 O4 1.4375(18) . ?
Cl1 O2 1.4623(16) . ?
Cl2 O9 1.4347(17) . ?
Cl2 O8 1.4428(15) . ?
Cl2 O7 1.4470(15) . ?
Cl2 O6 1.4478(16) . ?

loop_
_geom_torsion_atom_site_label_1
_geom_torsion_atom_site_label_2
_geom_torsion_atom_site_label_3
_geom_torsion_atom_site_label_4
_geom_torsion
_geom_torsion_site_symmetry_1
_geom_torsion_site_symmetry_2
_geom_torsion_site_symmetry_3
_geom_torsion_site_symmetry_4
_geom_torsion_publ_flag
N3 Cu1 S1 C18 83.61(8) . . . . ?
N1 Cu1 S1 C18 -84.20(8) . . . . ?
O1 Cu1 S1 C18 177.92(8) . . . . ?
N2 Cu1 S1 C18 0.00(8) . . . . ?
N3 Cu1 S1 C19 -18.86(11) . . . . ?
N1 Cu1 S1 C19 173.33(11) . . . . ?
O1 Cu1 S1 C19 75.45(11) . . . . ?
N2 Cu1 S1 C19 -102.47(10) . . . . ?
N3 Cu1 O1 C20 -92.58(17) . . . . ?
N1 Cu1 O1 C20 75.47(17) . . . . ?
N2 Cu1 O1 C20 -92.7(19) . . . . ?
S1 Cu1 O1 C20 167.64(16) . . . . ?
N3 Cu1 N1 C1 148.9(2) . . . . ?
O1 Cu1 N1 C1 15.10(19) . . . . ?
N2 Cu1 N1 C1 -165.33(19) . . . . ?
S1 Cu1 N1 C1 -77.74(18) . . . . ?
N3 Cu1 N1 C5 -35.4(3) . . . . ?
O1 Cu1 N1 C5 -169.25(15) . . . . ?
N2 Cu1 N1 C5 10.31(15) . . . . ?
S1 Cu1 N1 C5 97.91(15) . . . . ?
N3 Cu1 N2 C13 -98.53(13) . . . . ?
N1 Cu1 N2 C13 93.37(13) . . . . ?
O1 Cu1 N2 C13 -98.4(19) . . . . ?
S1 Cu1 N2 C13 1.34(12) . . . . ?
N3 Cu1 N2 C7 24.69(13) . . . . ?
N1 Cu1 N2 C7 -143.41(13) . . . . ?
O1 Cu1 N2 C7 24.8(19) . . . . ?
S1 Cu1 N2 C7 124.56(12) . . . . ?
N3 Cu1 N2 C6 142.86(13) . . . . ?
N1 Cu1 N2 C6 -25.24(13) . . . . ?
O1 Cu1 N2 C6 143.0(18) . . . . ?
S1 Cu1 N2 C6 -117.27(12) . . . . ?
N1 Cu1 N3 C8 32.4(3) . . . . ?
O1 Cu1 N3 C8 166.68(15) . . . . ?
N2 Cu1 N3 C8 -13.33(15) . . . . ?
S1 Cu1 N3 C8 -100.07(14) . . . . ?
N1 Cu1 N3 C12 -147.4(2) . . . . ?
O1 Cu1 N3 C12 -13.14(19) . . . . ?
N2 Cu1 N3 C12 166.86(19) . . . . ?
S1 Cu1 N3 C12 80.11(18) . . . . ?
C5 N1 C1 C2 0.1(3) . . . . ?
Cu1 N1 C1 C2 175.51(18) . . . . ?
N1 C1 C2 C3 -0.6(4) . . . . ?
C1 C2 C3 C4 0.5(4) . . . . ?
C2 C3 C4 C5 0.0(4) . . . . ?
C1 N1 C5 C4 0.4(3) . . . . ?
Cu1 N1 C5 C4 -175.56(18) . . . . ?
C1 N1 C5 C6 -175.37(19) . . . . ?
Cu1 N1 C5 C6 8.6(2) . . . . ?
C3 C4 C5 N1 -0.5(4) . . . . ?
C3 C4 C5 C6 175.0(2) . . . . ?
N1 C5 C6 N2 -31.0(3) . . . . ?
C4 C5 C6 N2 153.2(2) . . . . ?
C13 N2 C6 C5 -86.1(2) . . . . ?
C7 N2 C6 C5 149.57(17) . . . . ?
Cu1 N2 C6 C5 35.66(19) . . . . ?
C13 N2 C7 C8 92.85(19) . . . . ?
C6 N2 C7 C8 -144.55(17) . . . . ?
Cu1 N2 C7 C8 -31.46(19) . . . . ?
C12 N3 C8 C9 1.6(3) . . . . ?
Cu1 N3 C8 C9 -178.19(17) . . . . ?
C12 N3 C8 C7 177.61(19) . . . . ?
Cu1 N3 C8 C7 -2.2(2) . . . . ?
N2 C7 C8 N3 23.8(3) . . . . ?
N2 C7 C8 C9 -160.27(19) . . . . ?
N3 C8 C9 C10 -0.3(3) . . . . ?
C7 C8 C9 C10 -176.1(2) . . . . ?
C8 C9 C10 C11 -1.3(4) . . . . ?
C9 C10 C11 C12 1.6(4) . . . . ?
C8 N3 C12 C11 -1.3(3) . . . . ?
Cu1 N3 C12 C11 178.46(18) . . . . ?
C10 C11 C12 N3 -0.3(4) . . . . ?
C7 N2 C13 C18 -122.6(2) . . . . ?
C6 N2 C13 C18 113.1(2) . . . . ?
Cu1 N2 C13 C18 -2.9(2) . . . . ?
C7 N2 C13 C14 60.0(2) . . . . ?
C6 N2 C13 C14 -64.2(2) . . . . ?
Cu1 N2 C13 C14 179.81(15) . . . . ?
C18 C13 C14 C15 -1.2(3) . . . . ?
N2 C13 C14 C15 176.3(2) . . . . ?
C13 C14 C15 C16 -0.5(4) . . . . ?
C14 C15 C16 C17 1.2(4) . . . . ?
C15 C16 C17 C18 -0.1(4) . . . . ?
C14 C13 C18 C17 2.2(3) . . . . ?
N2 C13 C18 C17 -175.10(18) . . . . ?
C14 C13 C18 S1 -179.53(16) . . . . ?
N2 C13 C18 S1 3.2(3) . . . . ?
C16 C17 C18 C13 -1.6(3) . . . . ?
C16 C17 C18 S1 -179.99(19) . . . . ?
C19 S1 C18 C13 108.11(19) . . . . ?
Cu1 S1 C18 C13 -1.56(18) . . . . ?
C19 S1 C18 C17 -73.61(19) . . . . ?
Cu1 S1 C18 C17 176.73(17) . . . . ?

loop_
_diffrn_scan_number
_diffrn_scan_type
_diffrn_scan_start
_diffrn_scan_end
_diffrn_scan_width
_diffrn_scan_exptime
_diffrn_scan_omega
_diffrn_scan_theta
_diffrn_scan_kappa
_diffrn_scan_phi
_diffrn_scan_omega1
_diffrn_scan_theta1
_diffrn_scan_frames
1 omega -98.00 -48.00 1.00 35.00 - -25.11 -45.00 240.00 0.00 0.00 50
2 omega -5.00 47.00 1.00 35.00 - -25.11 75.00 0.00 0.00 0.00 52
3 omega -48.00 2.00 1.00 35.00 - -25.11 -45.00 0.00 0.00 0.00 50
4 omega 49.00 99.00 1.00 35.00 - 25.88 45.00 240.00 0.00 0.00 50
5 omega -6.00 46.00 1.00 35.00 - 25.88 75.00 120.00 0.00 0.00 52
6 omega 5.00 53.00 1.00 35.00 - 25.88 -45.00 120.00 0.00 0.00 48
7 omega -37.00 2.00 1.00 35.00 - 25.88 -45.00 120.00 0.00 0.00 39
8 omega -3.00 44.00 1.00 35.00 - 25.88 75.00 240.00 0.00 0.00 47
